data_7049515
loop_
_publ_author_name
'Bartalucci, Niccol\`o'
'Marchetti, Fabio'
'Zacchini, Stefano'
'Pampaloni, Guido'

_publ_section_title
;
 Decarbonylation of phenylacetic acids by high valent transition metal
 halides.
;
_journal_issue 17
_journal_name_full 'Dalton transactions (Cambridge, England : 2003)'
_journal_page_first 5725
_journal_page_last 5734
_journal_paper_doi 10.1039/c9dt00551j
_journal_volume 48
_journal_year 2019
_chemical_formula_sum 'C19 H15 F6 Nb'
_chemical_formula_weight 450.22
_space_group_crystal_system monoclinic
_space_group_IT_number 14
_space_group_name_Hall '-P 2ybc'
_space_group_name_H-M_alt 'P 1 21/c 1'
_symmetry_space_group_name_Hall '-P 2ybc'
_symmetry_space_group_name_H-M 'P 1 21/c 1'
_atom_sites_solution_hydrogens geom
_audit_creation_method SHELXL-2014/7
_audit_update_record
;
2019-01-18 deposited with the CCDC.    2019-03-27 downloaded from the CCDC.
;
_cell_angle_alpha 90
_cell_angle_beta 94.183(2)
_cell_angle_gamma 90
_cell_formula_units_Z 4
_cell_length_a 8.5095(15)
_cell_length_b 12.681(2)
_cell_length_c 16.036(3)
_cell_measurement_reflns_used 8252
_cell_measurement_temperature 100(2)
_cell_measurement_theta_max 28.260
_cell_measurement_theta_min 2.400
_cell_volume 1725.8(5)
_computing_cell_refinement 'APEX3 (Bruker AXS, 2015)'
_computing_data_collection 'APEX3 (Bruker AXS, 2015)'
_computing_data_reduction 'SAINT (Bruker AXS, 2015)'
_computing_molecular_graphics 'ORTEPIII (Johnson, 1996)'
_computing_publication_material 'XCIF 2014/2 (Bruker AXS, 2014)'
_computing_structure_refinement 'SHELXL-2014/7 (Sheldrick, 2014)'
_computing_structure_solution 'SHELXT (Sheldrick, 2015)'
_diffrn_ambient_temperature 100(2)
_diffrn_measured_fraction_theta_full 0.998
_diffrn_measured_fraction_theta_max 0.998
_diffrn_measurement_device_type 'CCD area detector'
_diffrn_measurement_method 'phi and omega scans'
_diffrn_radiation_monochromator graphite
_diffrn_radiation_source 'fine-focus sealed tube'
_diffrn_radiation_type MoK\a
_diffrn_radiation_wavelength 0.71073
_diffrn_reflns_av_R_equivalents 0.0335
_diffrn_reflns_av_unetI/netI 0.0269
_diffrn_reflns_Laue_measured_fraction_full 0.998
_diffrn_reflns_Laue_measured_fraction_max 0.998
_diffrn_reflns_limit_h_max 10
_diffrn_reflns_limit_h_min -10
_diffrn_reflns_limit_k_max 16
_diffrn_reflns_limit_k_min -16
_diffrn_reflns_limit_l_max 20
_diffrn_reflns_limit_l_min -20
_diffrn_reflns_number 18372
_diffrn_reflns_point_group_measured_fraction_full 0.998
_diffrn_reflns_point_group_measured_fraction_max 0.998
_diffrn_reflns_theta_full 25.242
_diffrn_reflns_theta_max 27.000
_diffrn_reflns_theta_min 2.050
_exptl_absorpt_coefficient_mu 0.757
_exptl_absorpt_correction_T_max 0.7458
_exptl_absorpt_correction_T_min 0.5929
_exptl_absorpt_correction_type empirical
_exptl_absorpt_process_details
; 
 Data were corrected for Lorentz polarization and absorption
 effects (empirical absorption correction SADABS).
 R(int) =  0.1263 (selected reflections only, before parameter refinement)
 R(int) =  0.0486(selected reflections only, after parameter refinement)
;
_exptl_crystal_colour yellow
_exptl_crystal_density_diffrn 1.733
_exptl_crystal_description prism
_exptl_crystal_F_000 896
_exptl_crystal_size_max 0.230
_exptl_crystal_size_mid 0.190
_exptl_crystal_size_min 0.130
_refine_diff_density_max 0.365
_refine_diff_density_min -0.458
_refine_diff_density_rms 0.067
_refine_ls_extinction_method none
_refine_ls_goodness_of_fit_ref 1.044
_refine_ls_hydrogen_treatment constr
_refine_ls_matrix_type full
_refine_ls_number_parameters 235
_refine_ls_number_reflns 3763
_refine_ls_number_restraints 0
_refine_ls_restrained_S_all 1.044
_refine_ls_R_factor_all 0.0338
_refine_ls_R_factor_gt 0.0266
_refine_ls_shift/su_max 0.000
_refine_ls_shift/su_mean 0.000
_refine_ls_structure_factor_coef Fsqd
_refine_ls_weighting_details 'w=1/[\s^2^(Fo^2^)+(0.0275P)^2^+1.2217P] where P=(Fo^2^+2Fc^2^)/3'
_refine_ls_weighting_scheme calc
_refine_ls_wR_factor_gt 0.0607
_refine_ls_wR_factor_ref 0.0647
_reflns_Friedel_coverage 0.000
_reflns_number_gt 3246
_reflns_number_total 3763
_reflns_threshold_expression 'I > 2\s(I)'
_cod_data_source_file c9dt00551j2.cif
_cod_data_source_block 2
_cod_depositor_comments 'Adding full bibliography for 7049514--7049520.cif.'
_cod_original_cell_volume 1725.9(5)
_cod_database_code 7049515
_shelx_shelxl_version_number 2014/7
_shelx_space_group_comment
;
The symmetry employed for this shelxl refinement is uniquely defined
by the following loop, which should always be used as a source of
symmetry information in preference to the above space-group names.
They are only intended as comments.
;
_shelx_estimated_absorpt_t_min 0.845
_shelx_estimated_absorpt_t_max 0.908

loop_
_space_group_symop_operation_xyz
'x, y, z'
'-x, y+1/2, -z+1/2'
'-x, -y, -z'
'x, -y-1/2, z-1/2'

loop_
_atom_site_label
_atom_site_type_symbol
_atom_site_fract_x
_atom_site_fract_y
_atom_site_fract_z
_atom_site_U_iso_or_equiv
_atom_site_adp_type
_atom_site_occupancy
_atom_site_site_symmetry_order
_atom_site_calc_flag
_atom_site_refinement_flags_posn
_atom_site_refinement_flags_adp
C1 C 0.9503(2) 0.59173(16) 0.31567(12) 0.0160(4) Uani 1 1 d . .
C2 C 1.1070(2) 0.56188(16) 0.34828(12) 0.0155(4) Uani 1 1 d . .
C3 C 1.2109(3) 0.64065(17) 0.38205(13) 0.0194(4) Uani 1 1 d . .
H3 H 1.1742 0.7107 0.3887 0.023 Uiso 1 1 calc R U
C4 C 1.3660(3) 0.61542(18) 0.40540(13) 0.0226(5) Uani 1 1 d . .
H4 H 1.4371 0.6686 0.4261 0.027 Uiso 1 1 calc R U
C5 C 1.4175(3) 0.51168(19) 0.39851(13) 0.0233(5) Uani 1 1 d . .
H5 H 1.5242 0.4947 0.4145 0.028 Uiso 1 1 calc R U
C6 C 1.3154(3) 0.43287(18) 0.36859(13) 0.0213(5) Uani 1 1 d . .
H6 H 1.3515 0.3621 0.3659 0.026 Uiso 1 1 calc R U
C7 C 1.1611(3) 0.45728(17) 0.34273(12) 0.0184(4) Uani 1 1 d . .
H7 H 1.0916 0.4036 0.3212 0.022 Uiso 1 1 calc R U
C8 C 0.8786(2) 0.54327(15) 0.24110(13) 0.0159(4) Uani 1 1 d . .
C9 C 0.9727(2) 0.49882(16) 0.18132(13) 0.0167(4) Uani 1 1 d . .
H9 H 1.0842 0.4993 0.1910 0.020 Uiso 1 1 calc R U
C10 C 0.9044(3) 0.45480(17) 0.10900(13) 0.0201(4) Uani 1 1 d . .
H10 H 0.9686 0.4241 0.0695 0.024 Uiso 1 1 calc R U
C11 C 0.7415(3) 0.45537(17) 0.09388(14) 0.0207(5) Uani 1 1 d . .
H11 H 0.6946 0.4245 0.0441 0.025 Uiso 1 1 calc R U
C12 C 0.6468(2) 0.50065(17) 0.15098(13) 0.0196(4) Uani 1 1 d . .
H12 H 0.5357 0.5024 0.1394 0.024 Uiso 1 1 calc R U
C13 C 0.7131(2) 0.54314(16) 0.22438(13) 0.0172(4) Uani 1 1 d . .
H13 H 0.6475 0.5724 0.2639 0.021 Uiso 1 1 calc R U
C14 C 0.8686(2) 0.67473(16) 0.35743(12) 0.0163(4) Uani 1 1 d . .
C15 C 0.8828(2) 0.68282(17) 0.44522(13) 0.0195(4) Uani 1 1 d . .
H15 H 0.9484 0.6351 0.4774 0.023 Uiso 1 1 calc R U
C16 C 0.8009(3) 0.76053(17) 0.48466(14) 0.0227(5) Uani 1 1 d . .
H16 H 0.8083 0.7648 0.5440 0.027 Uiso 1 1 calc R U
C17 C 0.7081(2) 0.83211(18) 0.43774(14) 0.0231(5) Uani 1 1 d . .
H17 H 0.6524 0.8852 0.4653 0.028 Uiso 1 1 calc R U
C18 C 0.6957(2) 0.82704(17) 0.35094(13) 0.0213(5) Uani 1 1 d . .
H18 H 0.6339 0.8773 0.3192 0.026 Uiso 1 1 calc R U
C19 C 0.7741(2) 0.74812(16) 0.31096(13) 0.0183(4) Uani 1 1 d . .
H19 H 0.7639 0.7435 0.2517 0.022 Uiso 1 1 calc R U
F1 F 0.40309(17) 0.80535(12) 0.22512(9) 0.0362(4) Uani 1 1 d . .
F2 F 0.31641(15) 0.60891(10) 0.18651(8) 0.0268(3) Uani 1 1 d . .
F3 F 0.09440(16) 0.75451(10) 0.20713(9) 0.0271(3) Uani 1 1 d . .
F4 F 0.13909(16) 0.68062(12) 0.05572(8) 0.0350(3) Uani 1 1 d . .
F5 F 0.21861(16) 0.87931(11) 0.09670(8) 0.0315(3) Uani 1 1 d . .
F6 F 0.43976(16) 0.73151(11) 0.07303(9) 0.0302(3) Uani 1 1 d . .
Nb1 Nb 0.26874(2) 0.74425(2) 0.14115(2) 0.01506(7) Uani 1 1 d . .

loop_
_atom_site_aniso_label
_atom_site_aniso_U_11
_atom_site_aniso_U_22
_atom_site_aniso_U_33
_atom_site_aniso_U_23
_atom_site_aniso_U_13
_atom_site_aniso_U_12
C1 0.0175(10) 0.0139(10) 0.0169(10) 0.0044(8) 0.0038(8) -0.0013(8)
C2 0.0169(10) 0.0170(10) 0.0129(10) 0.0006(8) 0.0033(8) 0.0001(8)
C3 0.0218(11) 0.0218(11) 0.0150(10) -0.0020(8) 0.0027(8) 0.0016(9)
C4 0.0201(11) 0.0295(12) 0.0181(11) -0.0041(9) 0.0006(9) -0.0040(9)
C5 0.0188(11) 0.0363(13) 0.0146(10) 0.0008(9) -0.0003(9) 0.0062(10)
C6 0.0225(11) 0.0222(11) 0.0192(11) 0.0023(9) 0.0018(9) 0.0063(9)
C7 0.0212(11) 0.0192(10) 0.0150(10) 0.0009(8) 0.0017(8) 0.0021(9)
C8 0.0181(10) 0.0130(9) 0.0167(10) 0.0027(8) 0.0025(8) -0.0004(8)
C9 0.0159(10) 0.0153(10) 0.0191(10) 0.0014(8) 0.0023(8) 0.0016(8)
C10 0.0211(11) 0.0195(11) 0.0198(11) -0.0008(8) 0.0032(9) 0.0013(9)
C11 0.0245(12) 0.0171(11) 0.0200(11) 0.0000(8) -0.0016(9) -0.0043(9)
C12 0.0159(10) 0.0185(11) 0.0241(11) 0.0022(8) -0.0011(9) -0.0017(8)
C13 0.0167(10) 0.0146(10) 0.0207(11) 0.0008(8) 0.0045(8) 0.0000(8)
C14 0.0135(10) 0.0186(10) 0.0169(10) -0.0007(8) 0.0025(8) -0.0020(8)
C15 0.0193(11) 0.0226(11) 0.0167(10) 0.0022(8) 0.0019(8) 0.0003(9)
C16 0.0220(11) 0.0283(12) 0.0182(10) -0.0040(9) 0.0048(9) -0.0017(9)
C17 0.0184(11) 0.0244(11) 0.0269(12) -0.0094(9) 0.0045(9) -0.0001(9)
C18 0.0179(11) 0.0198(11) 0.0260(12) -0.0027(9) -0.0008(9) 0.0018(9)
C19 0.0182(10) 0.0191(10) 0.0174(10) -0.0012(8) -0.0003(8) -0.0006(8)
F1 0.0336(8) 0.0396(9) 0.0334(8) -0.0125(7) -0.0108(6) -0.0058(7)
F2 0.0227(7) 0.0235(7) 0.0348(8) 0.0076(6) 0.0074(6) 0.0046(5)
F3 0.0244(7) 0.0283(7) 0.0303(7) 0.0059(6) 0.0133(6) 0.0068(6)
F4 0.0293(8) 0.0436(9) 0.0304(8) -0.0129(7) -0.0098(6) -0.0004(7)
F5 0.0374(8) 0.0243(7) 0.0334(8) 0.0095(6) 0.0082(6) 0.0051(6)
F6 0.0246(7) 0.0357(8) 0.0323(8) 0.0026(6) 0.0143(6) 0.0015(6)
Nb1 0.01384(10) 0.01725(11) 0.01415(10) -0.00085(7) 0.00143(7) -0.00084(7)

loop_
_atom_type_symbol
_atom_type_description
_atom_type_scat_dispersion_real
_atom_type_scat_dispersion_imag
_atom_type_scat_source
C C 0.0033 0.0016 'International Tables Vol C Tables 4.2.6.8 and 6.1.1.4'
H H 0.0000 0.0000 'International Tables Vol C Tables 4.2.6.8 and 6.1.1.4'
F F 0.0171 0.0103 'International Tables Vol C Tables 4.2.6.8 and 6.1.1.4'
Nb Nb -2.0727 0.6215 'International Tables Vol C Tables 4.2.6.8 and 6.1.1.4'

loop_
_geom_angle_atom_site_label_1
_geom_angle_atom_site_label_2
_geom_angle_atom_site_label_3
_geom_angle
C8 C1 C2 120.79(18)
C8 C1 C14 120.29(18)
C2 C1 C14 118.87(18)
C7 C2 C3 119.38(19)
C7 C2 C1 121.34(19)
C3 C2 C1 119.17(19)
C4 C3 C2 119.8(2)
C4 C3 H3 120.1
C2 C3 H3 120.1
C3 C4 C5 119.8(2)
C3 C4 H4 120.1
C5 C4 H4 120.1
C6 C5 C4 121.0(2)
C6 C5 H5 119.5
C4 C5 H5 119.5
C7 C6 C5 120.0(2)
C7 C6 H6 120.0
C5 C6 H6 120.0
C6 C7 C2 119.9(2)
C6 C7 H7 120.0
C2 C7 H7 120.0
C9 C8 C13 118.53(19)
C9 C8 C1 120.51(19)
C13 C8 C1 120.90(18)
C10 C9 C8 120.6(2)
C10 C9 H9 119.7
C8 C9 H9 119.7
C9 C10 C11 119.9(2)
C9 C10 H10 120.0
C11 C10 H10 120.0
C12 C11 C10 120.5(2)
C12 C11 H11 119.8
C10 C11 H11 119.8
C13 C12 C11 120.3(2)
C13 C12 H12 119.9
C11 C12 H12 119.9
C12 C13 C8 120.19(19)
C12 C13 H13 119.9
C8 C13 H13 119.9
C19 C14 C15 119.04(19)
C19 C14 C1 120.63(18)
C15 C14 C1 120.32(19)
C16 C15 C14 119.9(2)
C16 C15 H15 120.0
C14 C15 H15 120.0
C15 C16 C17 120.2(2)
C15 C16 H16 119.9
C17 C16 H16 119.9
C16 C17 C18 120.7(2)
C16 C17 H17 119.6
C18 C17 H17 119.6
C19 C18 C17 119.5(2)
C19 C18 H18 120.2
C17 C18 H18 120.2
C18 C19 C14 120.5(2)
C18 C19 H19 119.7
C14 C19 H19 119.7
F1 Nb1 F4 178.25(6)
F1 Nb1 F3 91.83(7)
F4 Nb1 F3 89.69(6)
F1 Nb1 F6 89.74(7)
F4 Nb1 F6 88.73(6)
F3 Nb1 F6 178.39(6)
F1 Nb1 F5 90.31(7)
F4 Nb1 F5 90.56(6)
F3 Nb1 F5 89.08(6)
F6 Nb1 F5 91.24(6)
F1 Nb1 F2 89.79(6)
F4 Nb1 F2 89.36(6)
F3 Nb1 F2 90.13(5)
F6 Nb1 F2 89.55(6)
F5 Nb1 F2 179.20(5)

loop_
_geom_bond_atom_site_label_1
_geom_bond_atom_site_label_2
_geom_bond_distance
C1 C8 1.440(3)
C1 C2 1.447(3)
C1 C14 1.452(3)
C2 C7 1.409(3)
C2 C3 1.415(3)
C3 C4 1.382(3)
C3 H3 0.9500
C4 C5 1.394(3)
C4 H4 0.9500
C5 C6 1.387(3)
C5 H5 0.9500
C6 C7 1.383(3)
C6 H6 0.9500
C7 H7 0.9500
C8 C9 1.411(3)
C8 C13 1.414(3)
C9 C10 1.377(3)
C9 H9 0.9500
C10 C11 1.390(3)
C10 H10 0.9500
C11 C12 1.388(3)
C11 H11 0.9500
C12 C13 1.378(3)
C12 H12 0.9500
C13 H13 0.9500
C14 C19 1.407(3)
C14 C15 1.408(3)
C15 C16 1.386(3)
C15 H15 0.9500
C16 C17 1.388(3)
C16 H16 0.9500
C17 C18 1.390(3)
C17 H17 0.9500
C18 C19 1.386(3)
C18 H18 0.9500
C19 H19 0.9500
F1 Nb1 1.8698(13)
F2 Nb1 1.8963(13)
F3 Nb1 1.8885(13)
F4 Nb1 1.8774(13)
F5 Nb1 1.8919(14)
F6 Nb1 1.8892(13)

loop_
_geom_torsion_atom_site_label_1
_geom_torsion_atom_site_label_2
_geom_torsion_atom_site_label_3
_geom_torsion_atom_site_label_4
_geom_torsion
C8 C1 C2 C7 -35.1(3)
C14 C1 C2 C7 147.41(19)
C8 C1 C2 C3 141.2(2)
C14 C1 C2 C3 -36.3(3)
C7 C2 C3 C4 3.1(3)
C1 C2 C3 C4 -173.26(19)
C2 C3 C4 C5 -2.4(3)
C3 C4 C5 C6 -0.1(3)
C4 C5 C6 C7 1.9(3)
C5 C6 C7 C2 -1.2(3)
C3 C2 C7 C6 -1.3(3)
C1 C2 C7 C6 174.99(19)
C2 C1 C8 C9 -24.6(3)
C14 C1 C8 C9 152.82(19)
C2 C1 C8 C13 158.15(19)
C14 C1 C8 C13 -24.4(3)
C13 C8 C9 C10 -1.1(3)
C1 C8 C9 C10 -178.37(19)
C8 C9 C10 C11 1.0(3)
C9 C10 C11 C12 0.4(3)
C10 C11 C12 C13 -1.7(3)
C11 C12 C13 C8 1.6(3)
C9 C8 C13 C12 -0.2(3)
C1 C8 C13 C12 177.08(19)
C8 C1 C14 C19 -35.4(3)
C2 C1 C14 C19 142.1(2)
C8 C1 C14 C15 144.6(2)
C2 C1 C14 C15 -38.0(3)
C19 C14 C15 C16 1.7(3)
C1 C14 C15 C16 -178.22(19)
C14 C15 C16 C17 -1.7(3)
C15 C16 C17 C18 0.1(3)
C16 C17 C18 C19 1.5(3)
C17 C18 C19 C14 -1.4(3)
C15 C14 C19 C18 -0.2(3)
C1 C14 C19 C18 179.76(19)
